data_7118882
loop_
_publ_author_name
'O'Connor, Alice E'
'Mirzadeh, Nedaossadat'
'Bhargava, Suresh K.'
'Easun, Timothy L.'
'Schr\"oder, Martin'
'Blake, Alexander J.'

_publ_section_title
;
 Aurophilicity under pressure: a combined crystallographic and in situ
 spectroscopic study.
;
_journal_issue 41
_journal_name_full 'Chemical communications (Cambridge, England)'
_journal_page_first 6769
_journal_page_last 6772
_journal_paper_doi 10.1039/c6cc00923a
_journal_volume 52
_journal_year 2016
_chemical_formula_moiety '0.5(C60 H48 Au4 Cl4 P4)'
_chemical_formula_sum 'C30 H24 Au2 Cl2 P2'
_chemical_formula_weight 911.26
_space_group_crystal_system monoclinic
_space_group_IT_number 15
_space_group_name_Hall '-C 2yc'
_space_group_name_H-M_alt 'C 1 2/c 1'
_symmetry_space_group_name_Hall '-C 2yc'
_symmetry_space_group_name_H-M 'C 1 2/c 1'
_atom_sites_solution_hydrogens geom
_atom_sites_solution_primary direct
_audit_creation_date 2015-02-19
_audit_creation_method
;
Olex2 1.2
(compiled 2014.11.28 svn.r3106 for OlexSys, GUI svn.r4959)
;
_audit_update_record
;
2015-10-06 deposited with the CCDC.
2016-03-11 downloaded from the CCDC.
;
_cell_angle_alpha 90
_cell_angle_beta 104.192(4)
_cell_angle_gamma 90
_cell_formula_units_Z 4
_cell_length_a 16.3552(4)
_cell_length_b 12.6807(5)
_cell_length_c 10.8457(5)
_cell_measurement_reflns_used 4176
_cell_measurement_temperature 293(2)
_cell_measurement_theta_max 27.4250
_cell_measurement_theta_min 2.0370
_cell_volume 2180.70(15)
_computing_cell_refinement
;
CrysAlisPro, Agilent Technologies,
Version 1.171.37.33 (release 27-03-2014 CrysAlis171 .NET)
(compiled Mar 27 2014,17:12:48)
;
_computing_data_collection
;
CrysAlisPro, Agilent Technologies,
Version 1.171.37.33 (release 27-03-2014 CrysAlis171 .NET)
(compiled Mar 27 2014,17:12:48)
;
_computing_data_reduction
;
CrysAlisPro, Agilent Technologies,
Version 1.171.37.33 (release 27-03-2014 CrysAlis171 .NET)
(compiled Mar 27 2014,17:12:48)
;
_computing_molecular_graphics 'Olex2 (Dolomanov et al., 2009)'
_computing_publication_material 'Olex2 (Dolomanov et al., 2009)'
_computing_structure_refinement 'ShelXL (Sheldrick, 2008)'
_computing_structure_solution 'ShelXS (Sheldrick, 2008)'
_diffrn_ambient_temperature 293.15
_diffrn_detector 'CCD area detector'
_diffrn_detector_area_resol_mean 16.1592
_diffrn_detector_type 'Agilent Diffraction Eos detector'
_diffrn_measured_fraction_theta_full 0.456
_diffrn_measured_fraction_theta_max 0.421
_diffrn_measurement_details
;
  1 omega    5.00   70.00   1.0000   20.0000
omega____ theta____ kappa____ phi______ frames
    -       26.4870    0.0000  150.0000 65

  2 omega   -4.00   57.00   1.0000   20.0000
omega____ theta____ kappa____ phi______ frames
    -       26.4870  -53.0000   17.0000 61

  3 omega  -49.00  -18.00   1.0000   20.0000
omega____ theta____ kappa____ phi______ frames
    -       26.4870  134.0000  123.0000 31

  4 omega  -29.00   26.00   1.0000   20.0000
omega____ theta____ kappa____ phi______ frames
    -       26.4870   39.0000  -12.0000 55

  5 omega  -25.00   33.00   1.0000   20.0000
omega____ theta____ kappa____ phi______ frames
    -       26.4870   13.0000   -3.0000 58

  6 omega   14.00   74.00   1.0000   20.0000
omega____ theta____ kappa____ phi______ frames
    -       26.4874  -97.0000 -143.0000 60

  7 omega  -28.00    4.00   1.0000   20.0000
omega____ theta____ kappa____ phi______ frames
    -       26.4870   97.0000  -35.0000 32

  8 omega  -57.00    4.00   1.0000   20.0000
omega____ theta____ kappa____ phi______ frames
    -      -28.0500   53.0000  -17.0000 61

  9 omega  -12.00   15.00   1.0000   20.0000
omega____ theta____ kappa____ phi______ frames
    -      -28.0500  -81.0000   29.0000 27

 10 omega   -6.00   26.00   1.0000   20.0000
omega____ theta____ kappa____ phi______ frames
    -      -28.0500  -97.0000   35.0000 32

 11 omega  -22.00   13.00   1.0000   20.0000
omega____ theta____ kappa____ phi______ frames
    -      -28.0500  -53.0000   17.0000 35

 12 omega   -6.00   27.00   1.0000   20.0000
omega____ theta____ kappa____ phi______ frames
    -      -28.0500  -97.0000 -143.0000 33

 13 omega  -20.00   11.00   1.0000   20.0000
omega____ theta____ kappa____ phi______ frames
    -       26.4870   81.0000  151.0000 31

 14 omega   -5.00   63.00   1.0000   20.0000
omega____ theta____ kappa____ phi______ frames
    -       26.4870  -37.0000 -180.0000 68

 15 omega  -29.00    3.00   1.0000   20.0000
omega____ theta____ kappa____ phi______ frames
    -       26.4870   97.0000  -35.0000 32

 16 omega   16.00   70.00   1.0000   20.0000
omega____ theta____ kappa____ phi______ frames
    -       26.4870 -114.0000   44.0000 54

 17 omega  -52.00   17.00   1.0000   20.0000
omega____ theta____ kappa____ phi______ frames
    -      -28.0500   39.0000  167.0000 69

 18 omega  -25.00   29.00   1.0000   20.0000
omega____ theta____ kappa____ phi______ frames
    -      -28.0500  -39.0000   12.0000 54

 19 omega  -28.00   28.00   1.0000   20.0000
omega____ theta____ kappa____ phi______ frames
    -      -28.0500  -39.0000 -167.0000 56

 20 omega    4.00   37.00   1.0000   20.0000
omega____ theta____ kappa____ phi______ frames
    -      -28.0500 -114.0000   44.0000 33
;
_diffrn_measurement_device '\k-geometry diffractometer'
_diffrn_measurement_device_type 'SuperNova, single source at offset, Eos'
_diffrn_measurement_method '\w scans'
_diffrn_orient_matrix_UB_11 -0.0146432000
_diffrn_orient_matrix_UB_12 0.0341336000
_diffrn_orient_matrix_UB_13 0.0418289000
_diffrn_orient_matrix_UB_21 0.0150288000
_diffrn_orient_matrix_UB_22 -0.0357095000
_diffrn_orient_matrix_UB_23 0.0508123000
_diffrn_orient_matrix_UB_31 0.0394970000
_diffrn_orient_matrix_UB_32 0.0262228000
_diffrn_orient_matrix_UB_33 0.0148561000
_diffrn_radiation_collimation 'focusing mirrors'
_diffrn_radiation_monochromator mirror
_diffrn_radiation_probe x-ray
_diffrn_radiation_type MoK\a
_diffrn_radiation_wavelength 0.71073
_diffrn_reflns_av_R_equivalents 0.0420
_diffrn_reflns_av_unetI/netI 0.0282
_diffrn_reflns_Laue_measured_fraction_full 0.456
_diffrn_reflns_Laue_measured_fraction_max 0.421
_diffrn_reflns_limit_h_max 18
_diffrn_reflns_limit_h_min -19
_diffrn_reflns_limit_k_max 14
_diffrn_reflns_limit_k_min -14
_diffrn_reflns_limit_l_max 11
_diffrn_reflns_limit_l_min -10
_diffrn_reflns_number 8477
_diffrn_reflns_point_group_measured_fraction_full 0.456
_diffrn_reflns_point_group_measured_fraction_max 0.421
_diffrn_reflns_theta_full 26.000
_diffrn_reflns_theta_max 27.746
_diffrn_reflns_theta_min 2.056
_diffrn_source 'microfocus sealed tube'
_diffrn_source_target Mo
_diffrn_source_type 'Agilent Diffraction microfocus tube'
_exptl_absorpt_coefficient_mu 13.855
_exptl_absorpt_correction_T_max 0.4306
_exptl_absorpt_correction_T_min 0.3880
_exptl_absorpt_correction_type multi-scan
_exptl_absorpt_process_details
;
SADABS-2008/1 (Bruker,2008) was used for absorption correction. 
wR2(int) was 0.0598 before and 0.0538 after correction. 
The Ratio of minimum to maximum transmission is 0.9011. 
The \l/2 correction factor is 0.0000.
;
_exptl_crystal_colour 'clear colourless'
_exptl_crystal_colour_lustre clear
_exptl_crystal_colour_primary colourless
_exptl_crystal_density_diffrn 2.776
_exptl_crystal_description plate
_exptl_crystal_F_000 1704
_exptl_crystal_size_max 0.073
_exptl_crystal_size_mid 0.05
_exptl_crystal_size_min 0.01
_refine_diff_density_max 0.491
_refine_diff_density_min -0.486
_refine_diff_density_rms 0.123
_refine_ls_extinction_method none
_refine_ls_goodness_of_fit_ref 1.092
_refine_ls_hydrogen_treatment constr
_refine_ls_matrix_type full
_refine_ls_number_parameters 163
_refine_ls_number_reflns 1085
_refine_ls_number_restraints 181
_refine_ls_restrained_S_all 1.033
_refine_ls_R_factor_all 0.0299
_refine_ls_R_factor_gt 0.0226
_refine_ls_shift/su_max 0.001
_refine_ls_shift/su_mean 0.000
_refine_ls_structure_factor_coef Fsqd
_refine_ls_weighting_details 'w=1/[\s^2^(Fo^2^)+(0.0262P)^2^+6.3631P] where P=(Fo^2^+2Fc^2^)/3'
_refine_ls_weighting_scheme calc
_refine_ls_wR_factor_gt 0.0496
_refine_ls_wR_factor_ref 0.0525
_reflns_Friedel_coverage 0.000
_reflns_number_gt 966
_reflns_number_total 1085
_reflns_threshold_expression 'I > 2\s(I)'
_cod_data_source_file c6cc00923a2.cif
_cod_data_source_block 51-8kbar
_cod_depositor_comments
;
The following automatic conversions were performed:

'_diffrn_radiation_probe' value 'X-ray' changed to 'x-ray' according
to
/usr/data/users/saulius/crontab/automatic-downloads/rss-feeds/RSC/lib/dictionaries/cif_core.dic
dictionary named 'cif_core.dic' version 2.4.2 from 2011-04-26.

Automatic conversion script
Id: cif_fix_values 4268 2015-11-12 08:31:59Z antanas 

 Adding full bibliography for 7118875--7118888.cif.
;
_cod_database_code 7118882
_chemical_oxdiff_formula C30H24Au2Cl2P2
_chemical_oxdiff_usercomment 'digold-dichloride-PTM MeOH/EtOH-starting pressure 51'
_shelx_space_group_comment
;
The symmetry employed for this shelxl refinement is uniquely defined
by the following loop, which should always be used as a source of
symmetry information in preference to the above space-group names.
They are only intended as comments.
;
_reflns_odcompleteness_completeness 44.07
_reflns_odcompleteness_iscentric 1
_reflns_odcompleteness_theta 26.32
_olex2_refinement_description
;
1. Fixed Uiso
 At 1.2 times of:
  All C(H) groups
2. Restrained distances
 C10-C9 = C9-C8 = C8-C7 = C12-C7 = C12-C11 = C11-C10
 1.39 with sigma of 0.02
 C14-C13 = C15-C13
 1.39 with sigma of 0.02
 C15-C13 = C14-C13 = C15_$1-C14
 1.39 with sigma of 0.02
 C14-C13 = C15-C13 = C15_$1-C14
 1.39 with sigma of 0.01
 C8-C7 \\sim C9-C8 \\sim C10-C9 \\sim C11-C10 \\sim C12-C7 \\sim C12-C11
 with sigma of 0.02
 C2-C1 \\sim C3-C2 \\sim C3-C4 \\sim C5-C4 \\sim C6-C5 \\sim C1-C6
 with sigma of 0.02
 C15-C13 \\sim C14-C13
 with sigma of 0.02
 C15-C14_$1 \\sim C14_$1-C13_$1
 with sigma of 0.02
 C15-C13 \\sim C14-C13
 with sigma of 0.02
3. Rigid body (RIGU) restrains
 All non-hydrogen atoms
 with sigma for 1-2 distances of 0.004 and sigma for 1-3 distances of 0.004
4.a Aromatic/amide H refined with riding coordinates:
 C15(H15), C9(H9), C14(H14), C2(H2), C6(H6), C12(H12), C10(H10), C4(H4),
 C8(H8), C3(H3), C5(H5), C11(H11)
;
_shelx_shelxl_version_number 2014/7
_olex2_submission_special_instructions 'No special instructions were received'

loop_
_space_group_symop_operation_xyz
'x, y, z'
'-x, y, -z+1/2'
'x+1/2, y+1/2, z'
'-x+1/2, y+1/2, -z+1/2'
'-x, -y, -z'
'x, -y, z-1/2'
'-x+1/2, -y+1/2, -z'
'x+1/2, -y+1/2, z-1/2'

loop_
_atom_site_label
_atom_site_type_symbol
_atom_site_fract_x
_atom_site_fract_y
_atom_site_fract_z
_atom_site_U_iso_or_equiv
_atom_site_adp_type
_atom_site_occupancy
_atom_site_site_symmetry_order
_atom_site_calc_flag
_atom_site_refinement_flags_posn
_atom_site_refinement_flags_adp
Au1 Au 0.44348(2) 0.26565(2) 0.35721(3) 0.02346(13) Uani 1 1 d . U
Cl1 Cl 0.54936(12) 0.16514(16) 0.4731(2) 0.0350(6) Uani 1 1 d . U
P1 P 0.33837(11) 0.36646(15) 0.25360(19) 0.0200(5) Uani 1 1 d . U
C15 C 0.2838(4) 0.1956(5) 0.1094(7) 0.023(2) Uani 1 1 d D U
H15 H 0.3067 0.1591 0.1842 0.028 Uiso 1 1 calc R .
C9 C 0.3807(4) 0.6801(6) 0.2328(7) 0.0244(17) Uani 1 1 d D U
H9 H 0.3664 0.7424 0.2677 0.029 Uiso 1 1 calc R .
C13 C 0.2897(4) 0.3039(5) 0.1079(6) 0.0189(16) Uani 1 1 d D U
C14 C 0.2554(4) 0.3594(5) -0.0019(6) 0.0208(18) Uani 1 1 d D U
H14 H 0.2587 0.4326 -0.0033 0.025 Uiso 1 1 calc R .
C1 C 0.2504(4) 0.3953(5) 0.3198(7) 0.0209(15) Uani 1 1 d D U
C2 C 0.2472(4) 0.3652(5) 0.4400(7) 0.0217(16) Uani 1 1 d D U
H2 H 0.2928 0.3300 0.4917 0.026 Uiso 1 1 calc R .
C6 C 0.1802(4) 0.4458(5) 0.2411(7) 0.0226(17) Uani 1 1 d D U
H6 H 0.1813 0.4652 0.1588 0.027 Uiso 1 1 calc R .
C7 C 0.3715(4) 0.4928(6) 0.2094(7) 0.0214(16) Uani 1 1 d D U
C12 C 0.4205(4) 0.4956(6) 0.1243(7) 0.0232(17) Uani 1 1 d D U
H12 H 0.4324 0.4336 0.0863 0.028 Uiso 1 1 calc R .
C10 C 0.4310(4) 0.6816(6) 0.1494(7) 0.0263(18) Uani 1 1 d D U
H10 H 0.4517 0.7459 0.1288 0.032 Uiso 1 1 calc R .
C4 C 0.1099(5) 0.4361(6) 0.4079(8) 0.0309(19) Uani 1 1 d D U
H4 H 0.0627 0.4500 0.4387 0.037 Uiso 1 1 calc R .
C8 C 0.3513(4) 0.5841(5) 0.2642(7) 0.0238(18) Uani 1 1 d D U
H8 H 0.3179 0.5811 0.3222 0.029 Uiso 1 1 calc R .
C3 C 0.1782(4) 0.3861(5) 0.4843(7) 0.0277(18) Uani 1 1 d D U
H3 H 0.1771 0.3665 0.5665 0.033 Uiso 1 1 calc R .
C5 C 0.1106(4) 0.4663(6) 0.2851(8) 0.0285(19) Uani 1 1 d D U
H5 H 0.0642 0.5001 0.2335 0.034 Uiso 1 1 calc R .
C11 C 0.4523(4) 0.5901(6) 0.0946(7) 0.0276(19) Uani 1 1 d D U
H11 H 0.4873 0.5925 0.0388 0.033 Uiso 1 1 calc R .

loop_
_atom_site_aniso_label
_atom_site_aniso_U_11
_atom_site_aniso_U_22
_atom_site_aniso_U_33
_atom_site_aniso_U_23
_atom_site_aniso_U_13
_atom_site_aniso_U_12
Au1 0.02344(18) 0.0214(3) 0.0250(3) 0.00094(11) 0.00496(17) 0.00214(11)
Cl1 0.0285(10) 0.0346(17) 0.0425(19) 0.0110(8) 0.0099(11) 0.0121(8)
P1 0.0229(10) 0.0182(15) 0.0192(16) 0.0002(7) 0.0060(10) 0.0009(7)
C15 0.025(4) 0.023(4) 0.019(5) 0.004(3) 0.001(4) 0.002(3)
C9 0.027(3) 0.015(4) 0.030(5) -0.002(3) 0.004(3) 0.002(3)
C13 0.021(3) 0.021(4) 0.019(4) -0.001(2) 0.011(3) 0.001(2)
C14 0.025(4) 0.013(5) 0.027(5) 0.002(2) 0.011(4) 0.002(3)
C1 0.023(3) 0.015(4) 0.023(4) -0.008(2) 0.004(3) -0.005(2)
C2 0.027(3) 0.017(5) 0.018(4) -0.006(2) -0.002(3) -0.009(3)
C6 0.025(3) 0.022(5) 0.022(5) 0.000(3) 0.007(3) -0.002(3)
C7 0.020(3) 0.018(4) 0.024(5) -0.001(2) 0.001(3) 0.000(2)
C12 0.020(3) 0.021(4) 0.027(5) -0.001(3) 0.003(3) 0.004(3)
C10 0.025(4) 0.023(5) 0.029(5) 0.005(3) 0.002(3) -0.001(3)
C4 0.038(4) 0.019(5) 0.041(5) -0.006(3) 0.019(3) -0.001(3)
C8 0.023(3) 0.021(4) 0.029(5) -0.003(3) 0.010(3) 0.003(3)
C3 0.040(4) 0.013(5) 0.031(5) -0.005(3) 0.011(3) -0.010(3)
C5 0.023(3) 0.022(5) 0.043(5) 0.002(3) 0.013(3) -0.002(3)
C11 0.024(4) 0.027(5) 0.030(5) 0.001(3) 0.003(3) 0.002(3)

loop_
_atom_type_symbol
_atom_type_description
_atom_type_scat_dispersion_real
_atom_type_scat_dispersion_imag
_atom_type_scat_source
C C 0.0033 0.0016 'International Tables Vol C Tables 4.2.6.8 and 6.1.1.4'
H H 0.0000 0.0000 'International Tables Vol C Tables 4.2.6.8 and 6.1.1.4'
Au Au -2.0133 8.8022 'International Tables Vol C Tables 4.2.6.8 and 6.1.1.4'
Cl Cl 0.1484 0.1585 'International Tables Vol C Tables 4.2.6.8 and 6.1.1.4'
P P 0.1023 0.0942 'International Tables Vol C Tables 4.2.6.8 and 6.1.1.4'

loop_
_geom_angle_atom_site_label_1
_geom_angle_atom_site_label_2
_geom_angle_atom_site_label_3
_geom_angle
_geom_angle_site_symmetry_1
_geom_angle_site_symmetry_3
Cl1 Au1 Au1 84.67(7) . 2_655
P1 Au1 Au1 98.13(6) . 2_655
P1 Au1 Cl1 176.93(9) . .
C13 P1 Au1 108.5(2) . .
C13 P1 C1 102.7(3) . .
C13 P1 C7 105.1(3) . .
C1 P1 Au1 120.8(2) . .
C7 P1 Au1 113.8(2) . .
C7 P1 C1 104.4(3) . .
C13 C15 H15 119.5 . .
C14 C15 H15 119.5 7 .
C14 C15 C13 121.0(6) 7 .
C10 C9 H9 120.7 . .
C10 C9 C8 118.6(7) . .
C8 C9 H9 120.7 . .
C15 C13 P1 116.9(4) . .
C15 C13 C14 120.3(5) . .
C14 C13 P1 122.7(5) . .
C15 C14 C13 118.7(6) 7 .
C15 C14 H14 120.7 7 .
C13 C14 H14 120.7 . .
C2 C1 P1 123.0(5) . .
C2 C1 C6 119.2(7) . .
C6 C1 P1 117.7(6) . .
C1 C2 H2 119.6 . .
C3 C2 C1 120.8(7) . .
C3 C2 H2 119.6 . .
C1 C6 H6 119.9 . .
C5 C6 C1 120.1(7) . .
C5 C6 H6 119.9 . .
C12 C7 P1 118.1(5) . .
C12 C7 C8 120.8(7) . .
C8 C7 P1 121.0(6) . .
C7 C12 H12 120.0 . .
C7 C12 C11 120.0(7) . .
C11 C12 H12 120.0 . .
C9 C10 H10 119.1 . .
C9 C10 C11 121.9(7) . .
C11 C10 H10 119.1 . .
C3 C4 H4 119.7 . .
C3 C4 C5 120.6(8) . .
C5 C4 H4 119.7 . .
C9 C8 H8 120.0 . .
C7 C8 C9 120.0(8) . .
C7 C8 H8 120.0 . .
C2 C3 C4 120.1(8) . .
C2 C3 H3 120.0 . .
C4 C3 H3 120.0 . .
C6 C5 C4 119.2(7) . .
C6 C5 H5 120.4 . .
C4 C5 H5 120.4 . .
C12 C11 C10 118.7(8) . .
C12 C11 H11 120.7 . .
C10 C11 H11 120.7 . .

loop_
_geom_bond_atom_site_label_1
_geom_bond_atom_site_label_2
_geom_bond_distance
_geom_bond_site_symmetry_2
Au1 Au1 3.3067(7) 2_655
Au1 Cl1 2.2661(17) .
Au1 P1 2.2148(17) .
P1 C13 1.773(7) .
P1 C1 1.796(8) .
P1 C7 1.794(8) .
C15 H15 0.9300 .
C15 C13 1.377(6) .
C15 C14 1.375(6) 7
C9 H9 0.9300 .
C9 C10 1.365(9) .
C9 C8 1.382(8) .
C13 C14 1.378(6) .
C14 C15 1.375(6) 7
C14 H14 0.9300 .
C1 C2 1.371(9) .
C1 C6 1.406(8) .
C2 H2 0.9300 .
C2 C3 1.358(9) .
C6 H6 0.9300 .
C6 C5 1.363(9) .
C7 C12 1.362(9) .
C7 C8 1.379(8) .
C12 H12 0.9300 .
C12 C11 1.375(8) .
C10 H10 0.9300 .
C10 C11 1.387(9) .
C4 H4 0.9300 .
C4 C3 1.372(8) .
C4 C5 1.389(9) .
C8 H8 0.9300 .
C3 H3 0.9300 .
C5 H5 0.9300 .
C11 H11 0.9300 .

loop_
_geom_torsion_atom_site_label_1
_geom_torsion_atom_site_label_2
_geom_torsion_atom_site_label_3
_geom_torsion_atom_site_label_4
_geom_torsion
_geom_torsion_site_symmetry_1
_geom_torsion_site_symmetry_4
Au1 P1 C13 C15 36.8(6) . .
Au1 P1 C13 C14 -146.1(6) . .
Au1 P1 C1 C2 5.9(7) . .
Au1 P1 C1 C6 -170.4(4) . .
Au1 P1 C7 C12 64.8(6) . .
Au1 P1 C7 C8 -112.2(5) . .
P1 C13 C14 C15 -177.6(6) . 7
P1 C1 C2 C3 -178.0(5) . .
P1 C1 C6 C5 177.8(6) . .
P1 C7 C12 C11 -175.4(5) . .
P1 C7 C8 C9 177.1(5) . .
C15 C13 C14 C15 -0.6(12) . 7
C9 C10 C11 C12 0.9(10) . .
C13 P1 C1 C2 126.8(6) . .
C13 P1 C1 C6 -49.5(6) . .
C13 P1 C7 C12 -53.7(6) . .
C13 P1 C7 C8 129.2(6) . .
C14 C15 C13 P1 177.8(6) 7 .
C14 C15 C13 C14 0.6(12) 7 .
C1 P1 C13 C15 -92.2(6) . .
C1 P1 C13 C14 84.9(7) . .
C1 P1 C7 C12 -161.4(5) . .
C1 P1 C7 C8 21.5(6) . .
C1 C2 C3 C4 1.2(10) . .
C1 C6 C5 C4 -0.4(11) . .
C2 C1 C6 C5 1.3(10) . .
C6 C1 C2 C3 -1.7(10) . .
C7 P1 C13 C15 158.8(5) . .
C7 P1 C13 C14 -24.1(7) . .
C7 P1 C1 C2 -123.8(6) . .
C7 P1 C1 C6 59.9(6) . .
C7 C12 C11 C10 -2.2(10) . .
C12 C7 C8 C9 0.1(10) . .
C10 C9 C8 C7 -1.4(10) . .
C8 C9 C10 C11 0.9(10) . .
C8 C7 C12 C11 1.7(10) . .
C3 C4 C5 C6 -0.2(11) . .
C5 C4 C3 C2 -0.3(11) . .
